data_4037990
loop_
_publ_author_name
'Arupula, Sanjeeva K.'
'Qureshi, Asif Ali'
'Swamy, K. C. Kumara'

_publ_section_title
;
 Lewis Base Switched [3+3] and [4+2] Annulation Reaction of \d-Acetoxy
 Allenoates with Cyclic N-Sulfonyl Imines: Divergent Synthesis of
 Functionalized \a-Pyridyl Acetates and Teraryl Scaffolds.
;
_journal_name_full 'The Journal of organic chemistry'
_journal_paper_doi 10.1021/acs.joc.9b03281
_journal_year 2020
_chemical_formula_sum 'C19 H17 N O5 S2'
_chemical_formula_weight 403.46
_space_group_IT_number 14
_space_group_name_Hall '-P 2yn'
_space_group_name_H-M_alt 'P 1 21/n 1'
_symmetry_cell_setting monoclinic
_symmetry_space_group_name_H-M 'P 1 21/n 1'
_atom_sites_solution_hydrogens geom
_atom_sites_solution_primary direct
_atom_sites_solution_secondary difmap
_audit_creation_method SHELXL-97
_cell_angle_alpha 90.00
_cell_angle_beta 117.361(6)
_cell_angle_gamma 90.00
_cell_formula_units_Z 4
_cell_length_a 9.7166(5)
_cell_length_b 22.6956(8)
_cell_length_c 9.8622(5)
_cell_measurement_reflns_used 7064
_cell_measurement_temperature 293(2)
_cell_measurement_theta_max 25.5500
_cell_measurement_theta_min 2.4310
_cell_volume 1931.55(19)
_computing_structure_refinement 'SHELXL-97 (Sheldrick, 1997)'
_computing_structure_solution 'SHELXS-97 (Sheldrick, 1990)'
_diffrn_ambient_temperature 293(2)
_diffrn_measured_fraction_theta_full 1.000
_diffrn_measured_fraction_theta_max 1.000
_diffrn_measurement_device_type 'XtaLAB Synergy, Single source at offset/far, HyPix3000'
_diffrn_measurement_method '\w scans'
_diffrn_radiation_monochromator graphite
_diffrn_radiation_source 'fine-focus sealed tube'
_diffrn_radiation_type MoK\a
_diffrn_radiation_wavelength 0.71073
_diffrn_reflns_av_R_equivalents 0.0394
_diffrn_reflns_av_sigmaI/netI 0.0376
_diffrn_reflns_limit_h_max 11
_diffrn_reflns_limit_h_min -11
_diffrn_reflns_limit_k_max 23
_diffrn_reflns_limit_k_min -26
_diffrn_reflns_limit_l_max 11
_diffrn_reflns_limit_l_min -11
_diffrn_reflns_number 14840
_diffrn_reflns_theta_full 25.00
_diffrn_reflns_theta_max 25.00
_diffrn_reflns_theta_min 2.44
_exptl_absorpt_coefficient_mu 0.305
_exptl_absorpt_correction_type none
_exptl_crystal_colour Colourless
_exptl_crystal_density_diffrn 1.387
_exptl_crystal_density_method 'not measured'
_exptl_crystal_description Needle
_exptl_crystal_F_000 840
_exptl_crystal_size_max 0.2
_exptl_crystal_size_mid 0.01
_exptl_crystal_size_min 0.01
_refine_diff_density_max 0.435
_refine_diff_density_min -0.376
_refine_diff_density_rms 0.047
_refine_ls_extinction_method none
_refine_ls_goodness_of_fit_ref 1.070
_refine_ls_hydrogen_treatment mixed
_refine_ls_matrix_type full
_refine_ls_number_parameters 266
_refine_ls_number_reflns 3404
_refine_ls_number_restraints 2
_refine_ls_restrained_S_all 1.070
_refine_ls_R_factor_all 0.0664
_refine_ls_R_factor_gt 0.0488
_refine_ls_shift/su_max 0.001
_refine_ls_shift/su_mean 0.000
_refine_ls_structure_factor_coef Fsqd
_refine_ls_weighting_details 'calc w=1/[\s^2^(Fo^2^)+(0.0612P)^2^+0.6459P] where P=(Fo^2^+2Fc^2^)/3'
_refine_ls_weighting_scheme calc
_refine_ls_wR_factor_gt 0.1251
_refine_ls_wR_factor_ref 0.1362
_reflns_number_gt 2553
_reflns_number_total 3404
_reflns_threshold_expression >2sigma(I)
_cod_data_source_file jo9b03281_si_002.cif
_cod_data_source_block Compound4af
_cod_depositor_comments
;
The following automatic conversions were performed:

data item '_exptl_absorpt_correction_type' value 'None' was changed
to 'none' in accordance with the
/home/data/users/saulius/crontab/automatic-downloads/rss-feeds/ACS/lib/dictionaries/cif_core.dic
dictionary named 'cif_core.dic' version 2.4.2 last updated on
2011-04-26.

data item '_symmetry_cell_setting' value 'Monoclinic' was changed to
'monoclinic' in accordance with the
/home/data/users/saulius/crontab/automatic-downloads/rss-feeds/ACS/lib/dictionaries/cif_core.dic
dictionary named 'cif_core.dic' version 2.4.2 last updated on
2011-04-26.

Automatic conversion script
Id: cif_fix_values 7556 2019-12-06 15:28:31Z antanas 
;
_cod_original_cell_volume 1931.55(16)
_cod_database_code 4037990

loop_
_symmetry_equiv_pos_as_xyz
'x, y, z'
'-x+1/2, y+1/2, -z+1/2'
'-x, -y, -z'
'x-1/2, -y-1/2, z-1/2'

loop_
_atom_site_label
_atom_site_type_symbol
_atom_site_fract_x
_atom_site_fract_y
_atom_site_fract_z
_atom_site_U_iso_or_equiv
_atom_site_adp_type
_atom_site_occupancy
_atom_site_symmetry_multiplicity
_atom_site_calc_flag
_atom_site_refinement_flags
_atom_site_disorder_assembly
_atom_site_disorder_group
S1 S 0.14119(9) 0.73118(3) 0.49257(8) 0.0563(2) Uani 1 1 d . . .
O5 O 0.2650(2) 0.46249(8) 0.7620(2) 0.0545(5) Uani 1 1 d . . .
O3 O 0.2136(2) 0.69459(7) 0.40254(19) 0.0504(5) Uani 1 1 d . . .
O4 O 0.1094(3) 0.40183(9) 0.5764(2) 0.0706(6) Uani 1 1 d . . .
O2 O 0.2020(3) 0.70750(13) 0.6402(2) 0.0933(8) Uani 1 1 d . . .
C7 C 0.3055(3) 0.57484(10) 0.4482(3) 0.0380(5) Uani 1 1 d . . .
C12 C 0.2143(3) 0.56396(10) 0.2912(3) 0.0395(6) Uani 1 1 d . B .
C8 C 0.2919(3) 0.53786(10) 0.5535(3) 0.0425(6) Uani 1 1 d . . .
H8 H 0.3524 0.5451 0.6571 0.051 Uiso 1 1 calc R . .
C9 C 0.1907(3) 0.49033(10) 0.5085(3) 0.0422(6) Uani 1 1 d . . .
C10 C 0.0972(3) 0.48106(11) 0.3541(3) 0.0469(6) Uani 1 1 d . . .
H10 H 0.0258 0.4504 0.3219 0.056 Uiso 1 1 calc R . .
C6 C 0.4194(3) 0.62400(11) 0.5039(3) 0.0415(6) Uani 1 1 d . . .
C1 C 0.3745(3) 0.68286(11) 0.4800(3) 0.0460(6) Uani 1 1 d . . .
C11 C 0.1096(3) 0.51712(11) 0.2484(3) 0.0466(6) Uani 1 1 d . . .
H11 H 0.0464 0.5101 0.1451 0.056 Uiso 1 1 calc R . .
C17 C 0.1820(3) 0.44714(12) 0.6163(3) 0.0480(6) Uani 1 1 d . . .
C5 C 0.5777(3) 0.61243(13) 0.5781(3) 0.0538(7) Uani 1 1 d . . .
H5 H 0.6120 0.5736 0.5980 0.065 Uiso 1 1 calc R . .
C18 C 0.2657(4) 0.42005(13) 0.8732(3) 0.0632(8) Uani 1 1 d . . .
H18A H 0.3183 0.3842 0.8695 0.076 Uiso 1 1 calc R . .
H18B H 0.1604 0.4101 0.8512 0.076 Uiso 1 1 calc R . .
C2 C 0.4801(4) 0.72830(13) 0.5235(4) 0.0643(8) Uani 1 1 d . . .
H2 H 0.4469 0.7673 0.5051 0.077 Uiso 1 1 calc R . .
C3 C 0.6359(4) 0.71498(16) 0.5950(4) 0.0738(9) Uani 1 1 d . . .
H3 H 0.7087 0.7452 0.6249 0.089 Uiso 1 1 calc R . .
C4 C 0.6843(3) 0.65738(15) 0.6223(4) 0.0684(9) Uani 1 1 d . . .
H4 H 0.7896 0.6488 0.6709 0.082 Uiso 1 1 calc R . .
C19 C 0.3476(5) 0.44755(17) 1.0257(4) 0.0951(12) Uani 1 1 d . . .
H19A H 0.2960 0.4834 1.0272 0.143 Uiso 1 1 calc R . .
H19B H 0.4525 0.4561 1.0474 0.143 Uiso 1 1 calc R . .
H19C H 0.3477 0.4210 1.1014 0.143 Uiso 1 1 calc R . .
O1 O 0.1638(3) 0.79198(9) 0.4762(3) 0.0930(8) Uani 1 1 d . . .
N1 N -0.0365(3) 0.71768(11) 0.3990(3) 0.0612(7) Uani 1 1 d D . .
H1A H -0.082(3) 0.7397(12) 0.315(2) 0.073 Uiso 1 1 d D . .
H1B H -0.065(3) 0.6802(6) 0.400(3) 0.073 Uiso 1 1 d D . .
C13 C 0.2271(3) 0.59772(11) 0.1710(3) 0.0444(6) Uani 1 1 d . . .
C14 C 0.1645(4) 0.64220(10) -0.0756(3) 0.0742(10) Uani 1 1 d . . .
H14 H 0.1171 0.6571 -0.1744 0.089 Uiso 1 1 calc R A 1
C15 C 0.3258(4) 0.64434(10) 0.0191(3) 0.0810(10) Uani 1 1 d R B .
H15 H 0.3918 0.6604 -0.0158 0.097 Uiso 1 1 d R . .
S2A S 0.0686(5) 0.6111(3) 0.0044(6) 0.0505(8) Uani 0.50 1 d P B 1
C16A C 0.376(3) 0.6152(9) 0.194(2) 0.204(11) Uani 0.50 1 d P B 1
H16A H 0.4727 0.6118 0.2792 0.245 Uiso 0.50 1 calc PR B 1
C16B C 0.1138(14) 0.6117(9) 0.023(2) 0.043(3) Uani 0.50 1 d P B 2
H16B H 0.0103 0.6018 -0.0114 0.052 Uiso 0.50 1 calc PR B 2
S2B S 0.3892(2) 0.62059(13) 0.1737(3) 0.0629(6) Uani 0.50 1 d P B 2

loop_
_atom_site_aniso_label
_atom_site_aniso_U_11
_atom_site_aniso_U_22
_atom_site_aniso_U_33
_atom_site_aniso_U_23
_atom_site_aniso_U_13
_atom_site_aniso_U_12
S1 0.0599(5) 0.0506(5) 0.0537(5) -0.0097(3) 0.0220(4) -0.0026(3)
O5 0.0637(12) 0.0489(11) 0.0505(11) 0.0136(9) 0.0259(9) -0.0029(9)
O3 0.0567(11) 0.0371(10) 0.0479(10) -0.0036(8) 0.0159(8) 0.0011(8)
O4 0.0921(16) 0.0471(12) 0.0748(14) 0.0043(10) 0.0402(12) -0.0187(11)
O2 0.0756(16) 0.152(2) 0.0492(13) 0.0147(14) 0.0261(11) 0.0157(15)
C7 0.0439(14) 0.0299(12) 0.0425(13) 0.0006(10) 0.0218(11) 0.0038(10)
C12 0.0463(14) 0.0316(13) 0.0430(13) 0.0001(10) 0.0227(11) 0.0039(11)
C8 0.0470(15) 0.0404(14) 0.0389(13) 0.0019(11) 0.0188(11) 0.0022(11)
C9 0.0473(15) 0.0324(13) 0.0495(15) 0.0040(11) 0.0245(12) 0.0023(11)
C10 0.0505(15) 0.0379(14) 0.0537(16) -0.0046(12) 0.0251(13) -0.0058(12)
C6 0.0471(15) 0.0396(14) 0.0374(13) -0.0003(11) 0.0192(11) -0.0041(11)
C1 0.0523(16) 0.0391(15) 0.0432(14) -0.0018(11) 0.0190(12) -0.0064(12)
C11 0.0556(16) 0.0417(15) 0.0391(14) -0.0047(11) 0.0187(12) -0.0031(12)
C17 0.0534(16) 0.0391(15) 0.0566(17) 0.0054(12) 0.0297(14) 0.0029(13)
C5 0.0486(16) 0.0541(18) 0.0540(16) 0.0025(13) 0.0194(13) -0.0008(13)
C18 0.073(2) 0.0578(18) 0.0655(19) 0.0246(15) 0.0375(16) 0.0048(15)
C2 0.075(2) 0.0420(17) 0.075(2) -0.0062(14) 0.0336(17) -0.0160(15)
C3 0.066(2) 0.071(2) 0.082(2) -0.0156(18) 0.0317(18) -0.0326(18)
C4 0.0486(18) 0.081(2) 0.070(2) -0.0104(17) 0.0226(15) -0.0140(17)
C19 0.128(3) 0.099(3) 0.059(2) 0.012(2) 0.044(2) -0.019(2)
O1 0.1035(19) 0.0389(12) 0.147(2) -0.0322(13) 0.0667(17) -0.0175(11)
N1 0.0549(15) 0.0429(14) 0.0708(17) 0.0039(12) 0.0160(13) 0.0009(12)
C13 0.0569(17) 0.0372(14) 0.0454(15) -0.0036(11) 0.0289(13) -0.0030(12)
C14 0.112(3) 0.064(2) 0.0515(18) 0.0099(15) 0.0412(19) 0.0049(19)
C15 0.100(3) 0.072(2) 0.099(3) 0.009(2) 0.070(2) -0.006(2)
S2A 0.053(2) 0.0529(13) 0.0343(12) 0.0068(9) 0.0106(14) -0.0076(15)
C16A 0.38(3) 0.161(16) 0.165(14) 0.059(11) 0.208(17) 0.059(15)
C16B 0.022(6) 0.052(5) 0.042(6) 0.002(4) 0.003(5) -0.010(5)
S2B 0.0616(11) 0.0790(15) 0.0534(11) 0.0126(10) 0.0309(9) -0.0025(9)

loop_
_atom_type_symbol
_atom_type_description
_atom_type_scat_dispersion_real
_atom_type_scat_dispersion_imag
_atom_type_scat_source
C C 0.0033 0.0016 'International Tables Vol C Tables 4.2.6.8 and 6.1.1.4'
H H 0.0000 0.0000 'International Tables Vol C Tables 4.2.6.8 and 6.1.1.4'
N N 0.0061 0.0033 'International Tables Vol C Tables 4.2.6.8 and 6.1.1.4'
O O 0.0106 0.0060 'International Tables Vol C Tables 4.2.6.8 and 6.1.1.4'
S S 0.1246 0.1234 'International Tables Vol C Tables 4.2.6.8 and 6.1.1.4'

loop_
_geom_angle_atom_site_label_1
_geom_angle_atom_site_label_2
_geom_angle_atom_site_label_3
_geom_angle
_geom_angle_site_symmetry_1
_geom_angle_site_symmetry_3
_geom_angle_publ_flag
O2 S1 O1 118.54(17) . . ?
O2 S1 N1 111.14(15) . . ?
O1 S1 N1 108.02(14) . . ?
O2 S1 O3 107.14(13) . . ?
O1 S1 O3 108.18(13) . . ?
N1 S1 O3 102.60(13) . . ?
C17 O5 C18 115.5(2) . . ?
C1 O3 S1 117.25(15) . . ?
C8 C7 C12 119.2(2) . . ?
C8 C7 C6 119.2(2) . . ?
C12 C7 C6 121.5(2) . . ?
C11 C12 C7 118.0(2) . . ?
C11 C12 C13 118.3(2) . . ?
C7 C12 C13 123.6(2) . . ?
C7 C8 C9 121.9(2) . . ?
C7 C8 H8 119.1 . . ?
C9 C8 H8 119.1 . . ?
C10 C9 C8 118.7(2) . . ?
C10 C9 C17 117.7(2) . . ?
C8 C9 C17 123.5(2) . . ?
C11 C10 C9 120.1(2) . . ?
C11 C10 H10 119.9 . . ?
C9 C10 H10 119.9 . . ?
C5 C6 C1 117.1(2) . . ?
C5 C6 C7 120.5(2) . . ?
C1 C6 C7 122.4(2) . . ?
C2 C1 C6 122.4(3) . . ?
C2 C1 O3 120.5(2) . . ?
C6 C1 O3 117.0(2) . . ?
C10 C11 C12 122.0(2) . . ?
C10 C11 H11 119.0 . . ?
C12 C11 H11 119.0 . . ?
O4 C17 O5 123.3(2) . . ?
O4 C17 C9 123.3(3) . . ?
O5 C17 C9 113.4(2) . . ?
C4 C5 C6 121.1(3) . . ?
C4 C5 H5 119.4 . . ?
C6 C5 H5 119.4 . . ?
O5 C18 C19 107.5(2) . . ?
O5 C18 H18A 110.2 . . ?
C19 C18 H18A 110.2 . . ?
O5 C18 H18B 110.2 . . ?
C19 C18 H18B 110.2 . . ?
H18A C18 H18B 108.5 . . ?
C1 C2 C3 118.8(3) . . ?
C1 C2 H2 120.6 . . ?
C3 C2 H2 120.6 . . ?
C4 C3 C2 120.4(3) . . ?
C4 C3 H3 119.8 . . ?
C2 C3 H3 119.8 . . ?
C3 C4 C5 120.3(3) . . ?
C3 C4 H4 119.9 . . ?
C5 C4 H4 119.9 . . ?
C18 C19 H19A 109.5 . . ?
C18 C19 H19B 109.5 . . ?
H19A C19 H19B 109.5 . . ?
C18 C19 H19C 109.5 . . ?
H19A C19 H19C 109.5 . . ?
H19B C19 H19C 109.5 . . ?
S1 N1 H1A 112(2) . . ?
S1 N1 H1B 116(2) . . ?
H1A N1 H1B 121(3) . . ?
C16B C13 C16A 110.9(11) . . ?
C16B C13 C12 130.1(7) . . ?
C16A C13 C12 118.6(8) . . ?
C16B C13 S2B 103.4(7) . . ?
C16A C13 S2B 7.6(8) . . ?
C12 C13 S2B 126.0(2) . . ?
C16B C13 S2A 10.2(8) . . ?
C16A C13 S2A 121.0(8) . . ?
C12 C13 S2A 120.3(3) . . ?
S2B C13 S2A 113.5(2) . . ?
C15 C14 C16B 101.0(5) . . ?
C15 C14 S2A 113.75(18) . . ?
C16B C14 S2A 12.9(6) . . ?
C15 C14 H14 123.1 . . ?
C16B C14 H14 135.9 . . ?
S2A C14 H14 123.1 . . ?
C14 C15 S2B 119.10(15) . . ?
C14 C15 C16A 112.0(9) . . ?
S2B C15 C16A 7.1(9) . . ?
C14 C15 H15 120.9 . . ?
S2B C15 H15 120.0 . . ?
C16A C15 H15 127.0 . . ?
C14 S2A C13 94.6(2) . . ?
C13 C16A C15 98.6(14) . . ?
C13 C16A H16A 130.7 . . ?
C15 C16A H16A 130.7 . . ?
C13 C16B C14 117.4(9) . . ?
C13 C16B H16B 121.3 . . ?
C14 C16B H16B 121.3 . . ?
C15 S2B C13 99.09(19) . . ?

loop_
_geom_bond_atom_site_label_1
_geom_bond_atom_site_label_2
_geom_bond_distance
_geom_bond_site_symmetry_2
_geom_bond_publ_flag
S1 O2 1.402(2) . ?
S1 O1 1.418(2) . ?
S1 N1 1.569(3) . ?
S1 O3 1.5958(19) . ?
O5 C17 1.331(3) . ?
O5 C18 1.458(3) . ?
O3 C1 1.415(3) . ?
O4 C17 1.206(3) . ?
C7 C8 1.387(3) . ?
C7 C12 1.408(3) . ?
C7 C6 1.488(3) . ?
C12 C11 1.396(3) . ?
C12 C13 1.465(3) . ?
C8 C9 1.388(3) . ?
C8 H8 0.9300 . ?
C9 C10 1.384(3) . ?
C9 C17 1.477(3) . ?
C10 C11 1.374(3) . ?
C10 H10 0.9300 . ?
C6 C5 1.391(3) . ?
C6 C1 1.391(3) . ?
C1 C2 1.376(4) . ?
C11 H11 0.9300 . ?
C5 C4 1.374(4) . ?
C5 H5 0.9300 . ?
C18 C19 1.477(4) . ?
C18 H18A 0.9700 . ?
C18 H18B 0.9700 . ?
C2 C3 1.379(5) . ?
C2 H2 0.9300 . ?
C3 C4 1.373(5) . ?
C3 H3 0.9300 . ?
C4 H4 0.9300 . ?
C19 H19A 0.9600 . ?
C19 H19B 0.9600 . ?
C19 H19C 0.9600 . ?
N1 H1A 0.892(10) . ?
N1 H1B 0.896(10) . ?
C13 C16B 1.405(16) . ?
C13 C16A 1.42(2) . ?
C13 S2B 1.647(4) . ?
C13 S2A 1.684(5) . ?
C14 C15 1.4092 . ?
C14 C16B 1.447(19) . ?
C14 S2A 1.632(6) . ?
C14 H14 0.9300 . ?
C15 S2B 1.459(4) . ?
C15 C16A 1.695(18) . ?
C15 H15 0.9300 . ?
C16A H16A 0.9300 . ?
C16B H16B 0.9300 . ?
